data_7007244
loop_
_publ_author_name
'Cole, Marcus L.'
'Deacon, Glen B.'
'Forsyth, Craig M.'
'Konstas, Kristina'
'Junk, Peter C.'

_publ_section_title
;
 Synthesis and structural characterisation of heavy alkaline earth
 N,N'-bis(aryl)formamidinate complexes.
;
_journal_issue 27
_journal_name_full 'Dalton transactions (Cambridge, England : 2003)'
_journal_page_first 3360
_journal_page_last 3367
_journal_paper_doi 10.1039/b602210c
_journal_year 2006
_chemical_compound_source THF
_chemical_formula_moiety 'C58 H86 N4 O6 Sr'
_chemical_formula_sum 'C58 H86 N4 O6 Sr'
_chemical_formula_weight 1022.93
_chemical_melting_point 429.5(15)
_space_group_IT_number 14
_symmetry_cell_setting monoclinic
_symmetry_Int_Tables_number 14
_symmetry_space_group_name_Hall '-P 2ybc'
_symmetry_space_group_name_H-M 'P 1 21/c 1'
_atom_sites_solution_hydrogens geom
_atom_sites_solution_primary direct
_atom_sites_solution_secondary difmap
_audit_creation_method SHELXL-97
_cell_angle_alpha 90.00
_cell_angle_beta 109.591(2)
_cell_angle_gamma 90.00
_cell_formula_units_Z 4
_cell_length_a 10.9388(3)
_cell_length_b 33.5561(10)
_cell_length_c 16.2284(5)
_cell_measurement_temperature 123(2)
_cell_volume 5612.0(3)
_computing_cell_refinement DENZO-SMN
_computing_data_collection 'Nonius Collect'
_computing_data_reduction X-Seed
_computing_molecular_graphics 'X-Seed / POV-Ray'
_computing_publication_material 'Microsoft Office 2000'
_computing_structure_refinement 'SHELXL-97 (Sheldrick, 1997)'
_computing_structure_solution 'SHELXS-97 (Sheldrick, 1990)'
_diffrn_ambient_temperature 123(2)
_diffrn_measured_fraction_theta_full 0.923
_diffrn_measured_fraction_theta_max 0.923
_diffrn_measurement_device_type 'Nonius Kappa CCD'
_diffrn_measurement_method 'psi and omega scans'
_diffrn_radiation_monochromator graphite
_diffrn_radiation_probe x-ray
_diffrn_radiation_type MoK\a
_diffrn_radiation_wavelength 0.71073
_diffrn_reflns_av_R_equivalents 0.0880
_diffrn_reflns_av_sigmaI/netI 0.1369
_diffrn_reflns_limit_h_max 14
_diffrn_reflns_limit_h_min -14
_diffrn_reflns_limit_k_max 42
_diffrn_reflns_limit_k_min -44
_diffrn_reflns_limit_l_max 21
_diffrn_reflns_limit_l_min -20
_diffrn_reflns_number 34805
_diffrn_reflns_theta_full 28.24
_diffrn_reflns_theta_max 28.24
_diffrn_reflns_theta_min 3.61
_diffrn_source 'fine-focus sealed tube'
_exptl_absorpt_coefficient_mu 1.012
_exptl_absorpt_correction_T_max 0.9056
_exptl_absorpt_correction_T_min 0.8233
_exptl_absorpt_correction_type empirical
_exptl_absorpt_process_details 'performed as part of the DENZO-SMN package'
_exptl_crystal_colour colourless
_exptl_crystal_density_diffrn 1.211
_exptl_crystal_density_method 'not measured'
_exptl_crystal_description 'rectangular block'
_exptl_crystal_F_000 2192
_exptl_crystal_size_max 0.20
_exptl_crystal_size_mid 0.10
_exptl_crystal_size_min 0.10
_refine_diff_density_max 0.611
_refine_diff_density_min -0.571
_refine_diff_density_rms 0.077
_refine_ls_extinction_method none
_refine_ls_goodness_of_fit_ref 1.014
_refine_ls_hydrogen_treatment mixed
_refine_ls_matrix_type full
_refine_ls_number_parameters 640
_refine_ls_number_reflns 12813
_refine_ls_number_restraints 0
_refine_ls_restrained_S_all 1.014
_refine_ls_R_factor_all 0.1626
_refine_ls_R_factor_gt 0.0763
_refine_ls_shift/su_max 0.000
_refine_ls_shift/su_mean 0.000
_refine_ls_structure_factor_coef Fsqd
_refine_ls_weighting_details 'calc w=1/[\s^2^(Fo^2^)+(0.0684P)^2^+5.6811P] where P=(Fo^2^+2Fc^2^)/3'
_refine_ls_weighting_scheme calc
_refine_ls_wR_factor_gt 0.1458
_refine_ls_wR_factor_ref 0.1761
_reflns_number_gt 7102
_reflns_number_total 12813
_reflns_threshold_expression >2sigma(I)
_cod_data_source_file b602210c.txt
_cod_data_source_block COMPOUND_5
_cod_depositor_comments
;
The following automatic conversions were performed:

'_chemical_melting_point' value '428-431' was changed to '429.5(15)'
- the average value was taken and precision was estimated.

Automatic conversion script
Id: cif_fix_values 1569 2011-02-09 13:29:24Z adriana 
;
_cod_original_sg_symbol_H-M 'P 21/c'
_cod_database_code 7007244

loop_
_symmetry_equiv_pos_as_xyz
'x, y, z'
'-x, y+1/2, -z+1/2'
'-x, -y, -z'
'x, -y-1/2, z-1/2'

loop_
_atom_site_label
_atom_site_type_symbol
_atom_site_fract_x
_atom_site_fract_y
_atom_site_fract_z
_atom_site_U_iso_or_equiv
_atom_site_adp_type
_atom_site_occupancy
_atom_site_symmetry_multiplicity
_atom_site_calc_flag
_atom_site_refinement_flags
_atom_site_disorder_assembly
_atom_site_disorder_group
Sr1 Sr 0.40486(3) 0.154433(12) 0.81540(2) 0.02665(12) Uani 1 1 d . . .
O1 O 0.5603(3) 0.19894(10) 0.9334(2) 0.0468(8) Uani 1 1 d . . .
O2 O 0.2301(3) 0.11418(10) 0.6975(2) 0.0459(8) Uani 1 1 d . . .
O3 O 0.2266(3) 0.17770(9) 0.8806(2) 0.0434(8) Uani 1 1 d . B .
O4 O 0.5389(10) 0.0450(4) 0.3282(7) 0.297(7) Uani 1 1 d . . .
O5 O -0.2057(8) 0.1801(4) 0.2466(6) 0.189(4) Uani 1 1 d . . .
O6 O -0.0095(7) 0.0263(3) 0.3080(8) 0.206(4) Uani 1 1 d . . .
N1 N 0.4246(3) 0.09253(10) 0.9186(2) 0.0325(8) Uani 1 1 d . . .
N2 N 0.5867(3) 0.09896(10) 0.8578(2) 0.0324(8) Uani 1 1 d . . .
N3 N 0.3352(3) 0.22181(10) 0.7266(2) 0.0349(9) Uani 1 1 d . . .
N4 N 0.4753(3) 0.18163(11) 0.6842(2) 0.0330(8) Uani 1 1 d . . .
C1 C 0.3754(4) 0.06931(13) 0.9737(3) 0.0329(10) Uani 1 1 d . . .
C2 C 0.3768(4) 0.08586(15) 1.0536(3) 0.0442(12) Uani 1 1 d . . .
C3 C 0.3193(5) 0.06528(17) 1.1046(3) 0.0534(14) Uani 1 1 d . . .
H3 H 0.3179 0.0769 1.1577 0.064 Uiso 1 1 calc R . .
C4 C 0.2640(5) 0.02835(17) 1.0802(4) 0.0558(15) Uani 1 1 d . . .
H4 H 0.2257 0.0145 1.1164 0.067 Uiso 1 1 calc R . .
C5 C 0.2650(4) 0.01186(15) 1.0034(4) 0.0495(14) Uani 1 1 d . . .
H5 H 0.2263 -0.0135 0.9864 0.059 Uiso 1 1 calc R . .
C6 C 0.3216(4) 0.03160(13) 0.9492(3) 0.0375(11) Uani 1 1 d . . .
C7 C 0.4396(5) 0.12609(17) 1.0817(3) 0.0598(15) Uani 1 1 d . . .
H7A H 0.4214 0.1351 1.1339 0.090 Uiso 1 1 calc R . .
H7B H 0.4044 0.1454 1.0344 0.090 Uiso 1 1 calc R . .
H7C H 0.5336 0.1238 1.0952 0.090 Uiso 1 1 calc R . .
C8 C 0.3234(5) 0.01223(16) 0.8662(3) 0.0588(14) Uani 1 1 d . . .
H8A H 0.3003 0.0319 0.8189 0.088 Uiso 1 1 calc R . .
H8B H 0.2606 -0.0097 0.8509 0.088 Uiso 1 1 calc R . .
H8C H 0.4104 0.0018 0.8746 0.088 Uiso 1 1 calc R . .
C9 C 0.7127(4) 0.08631(13) 0.8628(3) 0.0350(11) Uani 1 1 d . . .
C10 C 0.7313(4) 0.07145(13) 0.7867(3) 0.0396(11) Uani 1 1 d . . .
C11 C 0.8547(5) 0.05918(15) 0.7906(4) 0.0541(14) Uani 1 1 d . . .
H11 H 0.8678 0.0496 0.7391 0.065 Uiso 1 1 calc R . .
C12 C 0.9574(5) 0.06067(17) 0.8670(5) 0.0637(17) Uani 1 1 d . . .
H12 H 1.0403 0.0515 0.8686 0.076 Uiso 1 1 calc R . .
C13 C 0.9409(4) 0.07533(16) 0.9411(4) 0.0589(16) Uani 1 1 d . . .
H13 H 1.0131 0.0763 0.9938 0.071 Uiso 1 1 calc R . .
C14 C 0.8184(4) 0.08905(14) 0.9408(3) 0.0435(12) Uani 1 1 d . . .
C15 C 0.6170(5) 0.06795(16) 0.7037(3) 0.0511(13) Uani 1 1 d . . .
H15A H 0.5543 0.0490 0.7124 0.077 Uiso 1 1 calc R . .
H15B H 0.6466 0.0585 0.6564 0.077 Uiso 1 1 calc R . .
H15C H 0.5756 0.0941 0.6882 0.077 Uiso 1 1 calc R . .
C16 C 0.8048(5) 0.10648(16) 1.0229(3) 0.0569(14) Uani 1 1 d . . .
H16A H 0.7356 0.1265 1.0072 0.085 Uiso 1 1 calc R . .
H16B H 0.8867 0.1190 1.0578 0.085 Uiso 1 1 calc R . .
H16C H 0.7830 0.0853 1.0571 0.085 Uiso 1 1 calc R . .
C17 C 0.5356(4) 0.08082(13) 0.9107(3) 0.0303(10) Uani 1 1 d . . .
H17 H 0.5798 0.0587 0.9442 0.036 Uiso 1 1 calc R . .
C18 C 0.2695(4) 0.25846(13) 0.7160(3) 0.0339(10) Uani 1 1 d . . .
C19 C 0.1320(4) 0.25823(15) 0.6895(3) 0.0430(12) Uani 1 1 d . . .
C20 C 0.0672(4) 0.29420(16) 0.6849(3) 0.0491(13) Uani 1 1 d . . .
H20 H -0.0247 0.2942 0.6679 0.059 Uiso 1 1 calc R . .
C21 C 0.1327(5) 0.32988(17) 0.7043(3) 0.0513(14) Uani 1 1 d . . .
H21 H 0.0862 0.3541 0.7006 0.062 Uiso 1 1 calc R . .
C22 C 0.2666(5) 0.33015(15) 0.7294(3) 0.0454(12) Uani 1 1 d . . .
H22 H 0.3118 0.3548 0.7425 0.054 Uiso 1 1 calc R . .
C23 C 0.3365(4) 0.29468(14) 0.7357(3) 0.0361(11) Uani 1 1 d . . .
C24 C 0.0597(4) 0.21956(16) 0.6660(4) 0.0555(14) Uani 1 1 d . . .
H24A H -0.0332 0.2243 0.6528 0.083 Uiso 1 1 calc R . .
H24B H 0.0909 0.2010 0.7152 0.083 Uiso 1 1 calc R . .
H24C H 0.0744 0.2081 0.6145 0.083 Uiso 1 1 calc R . .
C25 C 0.4825(4) 0.29568(15) 0.7663(3) 0.0455(12) Uani 1 1 d . . .
H25A H 0.5172 0.2761 0.8131 0.068 Uiso 1 1 calc R . .
H25B H 0.5129 0.3224 0.7884 0.068 Uiso 1 1 calc R . .
H25C H 0.5124 0.2892 0.7173 0.068 Uiso 1 1 calc R . .
C26 C 0.5237(4) 0.17164(13) 0.6162(3) 0.0331(10) Uani 1 1 d . . .
C27 C 0.6585(4) 0.16570(13) 0.6367(3) 0.0385(11) Uani 1 1 d . . .
C28 C 0.7062(5) 0.15357(15) 0.5716(3) 0.0506(13) Uani 1 1 d . . .
H28 H 0.7970 0.1498 0.5854 0.061 Uiso 1 1 calc R . .
C29 C 0.6250(5) 0.14682(17) 0.4873(4) 0.0578(15) Uani 1 1 d . . .
H29 H 0.6593 0.1383 0.4437 0.069 Uiso 1 1 calc R . .
C30 C 0.4932(5) 0.15255(16) 0.4671(3) 0.0554(14) Uani 1 1 d . . .
H30 H 0.4372 0.1481 0.4088 0.066 Uiso 1 1 calc R . .
C31 C 0.4398(4) 0.16479(14) 0.5302(3) 0.0399(11) Uani 1 1 d . . .
C32 C 0.7474(4) 0.17341(16) 0.7278(3) 0.0465(12) Uani 1 1 d . . .
H32A H 0.8370 0.1677 0.7315 0.070 Uiso 1 1 calc R . .
H32B H 0.7233 0.1562 0.7686 0.070 Uiso 1 1 calc R . .
H32C H 0.7404 0.2014 0.7429 0.070 Uiso 1 1 calc R . .
C33 C 0.2941(4) 0.16901(16) 0.5034(3) 0.0510(13) Uani 1 1 d . . .
H33A H 0.2695 0.1967 0.4866 0.077 Uiso 1 1 calc R . .
H33B H 0.2656 0.1616 0.5525 0.077 Uiso 1 1 calc R . .
H33C H 0.2526 0.1514 0.4536 0.077 Uiso 1 1 calc R . .
C34 C 0.4015(4) 0.21351(13) 0.6743(3) 0.0332(10) Uani 1 1 d . . .
H34 H 0.3959 0.2312 0.6275 0.040 Uiso 1 1 calc R . .
C35 C 0.5546(5) 0.22264(19) 1.0054(4) 0.0694(17) Uani 1 1 d . . .
H35A H 0.5141 0.2074 1.0417 0.083 Uiso 1 1 calc R . .
H35B H 0.5030 0.2471 0.9840 0.083 Uiso 1 1 calc R . .
C36 C 0.6876(6) 0.2327(2) 1.0556(4) 0.0782(19) Uani 1 1 d . . .
H36A H 0.7267 0.2121 1.1002 0.094 Uiso 1 1 calc R . .
H36B H 0.6918 0.2587 1.0854 0.094 Uiso 1 1 calc R . .
C37 C 0.7548(6) 0.2347(2) 0.9921(4) 0.082(2) Uani 1 1 d . . .
H37A H 0.8454 0.2253 1.0182 0.098 Uiso 1 1 calc R . .
H37B H 0.7558 0.2624 0.9711 0.098 Uiso 1 1 calc R . .
C38 C 0.6802(4) 0.20811(15) 0.9185(3) 0.0441(12) Uani 1 1 d . . .
H38A H 0.6626 0.2218 0.8617 0.053 Uiso 1 1 calc R . .
H38B H 0.7297 0.1834 0.9183 0.053 Uiso 1 1 calc R . .
C39 C 0.0997(5) 0.1051(2) 0.6899(4) 0.0766(19) Uani 1 1 d . . .
H39A H 0.0511 0.1300 0.6903 0.092 Uiso 1 1 calc R . .
H39B H 0.0979 0.0883 0.7395 0.092 Uiso 1 1 calc R . .
C40 C 0.0414(6) 0.0841(2) 0.6081(5) 0.101(3) Uani 1 1 d . . .
H40A H -0.0131 0.0618 0.6159 0.122 Uiso 1 1 calc R . .
H40B H -0.0136 0.1023 0.5627 0.122 Uiso 1 1 calc R . .
C41 C 0.1446(7) 0.0696(3) 0.5838(6) 0.146(4) Uani 1 1 d . . .
H41A H 0.1351 0.0786 0.5238 0.175 Uiso 1 1 calc R . .
H41B H 0.1447 0.0401 0.5844 0.175 Uiso 1 1 calc R . .
C42 C 0.2687(5) 0.08493(17) 0.6468(4) 0.0610(15) Uani 1 1 d . . .
H42A H 0.3184 0.0632 0.6846 0.073 Uiso 1 1 calc R . .
H42B H 0.3230 0.0971 0.6155 0.073 Uiso 1 1 calc R . .
C43 C 0.2040(5) 0.21736(15) 0.9050(4) 0.0605(15) Uani 1 1 d . . .
H43A H 0.2846 0.2334 0.9202 0.073 Uiso 1 1 calc R A 1
H43B H 0.1361 0.2307 0.8565 0.073 Uiso 1 1 calc R A 1
C44A C 0.1634(16) 0.2130(3) 0.9782(8) 0.056(4) Uani 0.61(2) 1 d P B 1
H44A H 0.1060 0.2354 0.9814 0.067 Uiso 0.61(2) 1 calc PR B 1
H44B H 0.2390 0.2125 1.0329 0.067 Uiso 0.61(2) 1 calc PR B 1
C44B C 0.0847(19) 0.2163(4) 0.9296(14) 0.044(5) Uani 0.39(2) 1 d P B 2
H44C H 0.0057 0.2208 0.8783 0.052 Uiso 0.39(2) 1 calc PR B 2
H44D H 0.0882 0.2363 0.9753 0.052 Uiso 0.39(2) 1 calc PR B 2
C45 C 0.0897(6) 0.17341(19) 0.9648(4) 0.0756(18) Uani 1 1 d . . .
H45A H 0.1109 0.1585 1.0206 0.091 Uiso 1 1 calc R B 1
H45B H -0.0052 0.1778 0.9411 0.091 Uiso 1 1 calc R B 1
C46 C 0.1356(4) 0.15152(15) 0.9009(3) 0.0454(12) Uani 1 1 d . B .
H46A H 0.1786 0.1263 0.9267 0.055 Uiso 1 1 calc R . .
H46B H 0.0618 0.1452 0.8474 0.055 Uiso 1 1 calc R . .
C47 C 0.6473(17) 0.0522(6) 0.3169(9) 0.313(14) Uani 1 1 d . . .
H47A H 0.6783 0.0272 0.2980 0.376 Uiso 1 1 calc R . .
H47B H 0.6317 0.0716 0.2686 0.376 Uiso 1 1 calc R . .
C48 C 0.7325(7) 0.0649(3) 0.3798(7) 0.110(3) Uani 1 1 d . . .
H48A H 0.7202 0.0937 0.3874 0.132 Uiso 1 1 calc R . .
H48B H 0.8185 0.0609 0.3733 0.132 Uiso 1 1 calc R . .
C49 C 0.7231(8) 0.0436(2) 0.4499(6) 0.128(4) Uani 1 1 d . . .
H49A H 0.7470 0.0603 0.5032 0.154 Uiso 1 1 calc R . .
H49B H 0.7806 0.0200 0.4616 0.154 Uiso 1 1 calc R . .
C50 C 0.5860(9) 0.0314(3) 0.4238(6) 0.135(3) Uani 1 1 d . . .
H50A H 0.5398 0.0454 0.4584 0.162 Uiso 1 1 calc R . .
H50B H 0.5769 0.0023 0.4290 0.162 Uiso 1 1 calc R . .
C51 C -0.1569(9) 0.2055(3) 0.3134(6) 0.109(3) Uani 1 1 d . . .
H51A H -0.2283 0.2190 0.3270 0.131 Uiso 1 1 calc R . .
H51B H -0.1036 0.2260 0.2976 0.131 Uiso 1 1 calc R . .
C52 C -0.0712(7) 0.1813(3) 0.3951(6) 0.139(4) Uani 1 1 d . . .
H52A H 0.0200 0.1906 0.4153 0.167 Uiso 1 1 calc R . .
H52B H -0.1059 0.1829 0.4440 0.167 Uiso 1 1 calc R . .
C53 C -0.0832(7) 0.1405(3) 0.3582(6) 0.108(3) Uani 1 1 d . . .
H53A H -0.0015 0.1321 0.3497 0.129 Uiso 1 1 calc R . .
H53B H -0.1053 0.1211 0.3970 0.129 Uiso 1 1 calc R . .
C54 C -0.1895(13) 0.1439(4) 0.2735(9) 0.165(6) Uani 1 1 d . . .
H54A H -0.1694 0.1272 0.2295 0.198 Uiso 1 1 calc R . .
H54B H -0.2709 0.1339 0.2800 0.198 Uiso 1 1 calc R . .
C55 C 0.1012(8) 0.0179(3) 0.3782(4) 0.101(3) Uani 1 1 d . . .
H55A H 0.0861 0.0242 0.4337 0.121 Uiso 1 1 calc R . .
H55B H 0.1219 -0.0108 0.3784 0.121 Uiso 1 1 calc R . .
C56 C 0.2009(10) 0.0396(4) 0.3723(6) 0.179(6) Uani 1 1 d . . .
H56A H 0.2746 0.0216 0.3766 0.215 Uiso 1 1 calc R . .
H56B H 0.2293 0.0584 0.4221 0.215 Uiso 1 1 calc R . .
C57 C 0.1705(8) 0.0602(3) 0.2972(7) 0.136(4) Uani 1 1 d . . .
H57A H 0.2299 0.0531 0.2650 0.164 Uiso 1 1 calc R . .
H57B H 0.1779 0.0892 0.3093 0.164 Uiso 1 1 calc R . .
C58 C 0.0327(11) 0.0495(3) 0.2439(6) 0.130(4) Uani 1 1 d . . .
H58A H -0.0213 0.0736 0.2240 0.156 Uiso 1 1 calc R . .
H58B H 0.0292 0.0331 0.1925 0.156 Uiso 1 1 calc R . .

loop_
_atom_site_aniso_label
_atom_site_aniso_U_11
_atom_site_aniso_U_22
_atom_site_aniso_U_33
_atom_site_aniso_U_23
_atom_site_aniso_U_13
_atom_site_aniso_U_12
Sr1 0.02388(18) 0.0263(2) 0.0313(2) 0.00241(19) 0.01136(14) 0.00084(18)
O1 0.0441(18) 0.051(2) 0.047(2) -0.0195(16) 0.0177(15) -0.0151(16)
O2 0.0304(16) 0.056(2) 0.0482(19) -0.0094(16) 0.0093(14) -0.0087(15)
O3 0.0478(18) 0.034(2) 0.063(2) 0.0060(16) 0.0381(16) 0.0032(15)
O4 0.191(9) 0.416(18) 0.186(9) 0.113(10) -0.067(7) -0.083(10)
O5 0.099(5) 0.336(16) 0.141(7) -0.022(9) 0.051(5) 0.023(8)
O6 0.130(6) 0.178(8) 0.314(12) 0.058(8) 0.079(7) 0.026(6)
N1 0.0336(19) 0.033(2) 0.036(2) 0.0091(16) 0.0193(16) 0.0033(16)
N2 0.0277(17) 0.035(2) 0.036(2) 0.0059(16) 0.0127(16) 0.0043(15)
N3 0.038(2) 0.030(2) 0.043(2) 0.0118(17) 0.0228(18) 0.0102(16)
N4 0.0301(18) 0.037(2) 0.036(2) 0.0085(17) 0.0163(16) 0.0065(16)
C1 0.024(2) 0.035(3) 0.041(3) 0.013(2) 0.0111(19) 0.0076(18)
C2 0.044(3) 0.047(3) 0.047(3) 0.009(2) 0.022(2) 0.003(2)
C3 0.062(3) 0.062(4) 0.050(3) 0.017(3) 0.037(3) 0.010(3)
C4 0.053(3) 0.051(4) 0.076(4) 0.030(3) 0.039(3) 0.011(3)
C5 0.033(2) 0.039(3) 0.077(4) 0.024(3) 0.020(2) 0.000(2)
C6 0.025(2) 0.031(3) 0.054(3) 0.007(2) 0.009(2) 0.0031(19)
C7 0.076(4) 0.063(4) 0.052(3) -0.013(3) 0.038(3) -0.014(3)
C8 0.062(3) 0.048(3) 0.061(3) -0.006(3) 0.013(3) -0.010(3)
C9 0.028(2) 0.029(3) 0.049(3) 0.014(2) 0.014(2) 0.0022(18)
C10 0.038(3) 0.029(3) 0.061(3) 0.012(2) 0.029(2) 0.004(2)
C11 0.044(3) 0.041(3) 0.092(4) 0.021(3) 0.043(3) 0.011(2)
C12 0.034(3) 0.061(4) 0.108(5) 0.031(4) 0.039(3) 0.012(3)
C13 0.027(2) 0.053(4) 0.089(4) 0.031(3) 0.009(3) -0.003(2)
C14 0.034(2) 0.040(3) 0.056(3) 0.016(2) 0.014(2) -0.002(2)
C15 0.054(3) 0.053(4) 0.054(3) 0.000(2) 0.028(3) 0.005(2)
C16 0.051(3) 0.051(4) 0.058(3) 0.010(3) 0.004(3) -0.009(3)
C17 0.028(2) 0.029(2) 0.033(2) 0.0066(19) 0.0086(18) 0.0035(18)
C18 0.041(2) 0.035(3) 0.034(2) 0.011(2) 0.023(2) 0.010(2)
C19 0.040(3) 0.050(3) 0.044(3) 0.007(2) 0.020(2) 0.007(2)
C20 0.036(3) 0.058(4) 0.056(3) 0.007(3) 0.019(2) 0.020(2)
C21 0.057(3) 0.046(3) 0.052(3) 0.009(2) 0.021(3) 0.026(3)
C22 0.055(3) 0.037(3) 0.044(3) 0.006(2) 0.017(2) 0.006(2)
C23 0.041(2) 0.038(3) 0.035(3) 0.009(2) 0.021(2) 0.009(2)
C24 0.033(3) 0.057(4) 0.078(4) 0.007(3) 0.020(3) 0.006(2)
C25 0.046(3) 0.044(3) 0.049(3) 0.004(2) 0.020(2) 0.000(2)
C26 0.041(2) 0.026(2) 0.041(3) 0.009(2) 0.024(2) 0.0059(19)
C27 0.035(2) 0.039(3) 0.048(3) 0.004(2) 0.021(2) 0.0028(19)
C28 0.046(3) 0.053(3) 0.063(3) 0.002(3) 0.032(3) 0.008(3)
C29 0.063(3) 0.072(4) 0.051(3) -0.008(3) 0.035(3) 0.002(3)
C30 0.064(3) 0.061(4) 0.040(3) -0.009(3) 0.016(2) -0.004(3)
C31 0.042(3) 0.040(3) 0.041(3) 0.001(2) 0.018(2) 0.002(2)
C32 0.031(2) 0.054(3) 0.058(3) -0.002(3) 0.020(2) -0.001(2)
C33 0.047(3) 0.049(3) 0.052(3) 0.000(2) 0.010(2) 0.003(2)
C34 0.031(2) 0.034(3) 0.036(3) 0.011(2) 0.0132(19) 0.0033(19)
C35 0.071(4) 0.073(4) 0.074(4) -0.030(3) 0.038(3) -0.022(3)
C36 0.067(4) 0.098(5) 0.064(4) -0.034(4) 0.014(3) -0.021(4)
C37 0.066(4) 0.118(6) 0.069(4) -0.030(4) 0.034(3) -0.041(4)
C38 0.040(3) 0.050(3) 0.046(3) 0.000(2) 0.020(2) -0.003(2)
C39 0.047(3) 0.080(5) 0.110(5) -0.036(4) 0.035(3) -0.017(3)
C40 0.057(4) 0.126(7) 0.105(6) -0.041(5) 0.004(4) -0.027(4)
C41 0.089(6) 0.178(10) 0.178(9) -0.129(8) 0.055(6) -0.053(6)
C42 0.053(3) 0.056(4) 0.078(4) -0.001(3) 0.027(3) 0.007(3)
C43 0.074(4) 0.034(3) 0.092(4) 0.001(3) 0.052(3) 0.010(3)
C44A 0.077(9) 0.053(6) 0.042(7) -0.010(5) 0.025(6) 0.002(5)
C44B 0.047(10) 0.043(9) 0.051(12) -0.011(7) 0.029(9) 0.015(7)
C45 0.086(4) 0.074(5) 0.096(5) -0.008(4) 0.069(4) -0.011(4)
C46 0.039(2) 0.045(3) 0.061(3) 0.005(3) 0.028(2) -0.003(2)
C47 0.33(2) 0.51(3) 0.181(13) -0.218(17) 0.204(14) -0.33(2)
C48 0.060(4) 0.132(8) 0.154(8) -0.027(7) 0.059(5) -0.019(5)
C49 0.112(7) 0.072(6) 0.138(8) 0.014(5) -0.042(6) -0.002(5)
C50 0.145(8) 0.146(9) 0.120(7) -0.005(6) 0.051(6) -0.066(7)
C51 0.109(7) 0.108(7) 0.123(7) -0.008(6) 0.057(6) 0.034(5)
C52 0.068(5) 0.187(11) 0.137(8) -0.048(8) 0.000(5) 0.025(6)
C53 0.078(5) 0.119(7) 0.114(6) -0.011(5) 0.016(4) 0.027(5)
C54 0.138(10) 0.171(13) 0.146(11) -0.045(9) -0.007(8) 0.014(9)
C55 0.096(5) 0.154(8) 0.044(4) 0.011(4) 0.012(4) -0.058(5)
C56 0.135(8) 0.266(15) 0.114(7) 0.057(8) 0.012(6) -0.103(9)
C57 0.105(7) 0.157(9) 0.160(9) 0.078(7) 0.062(7) 0.001(6)
C58 0.169(10) 0.079(6) 0.104(6) 0.002(5) -0.004(6) 0.028(6)

loop_
_atom_type_symbol
_atom_type_description
_atom_type_scat_dispersion_real
_atom_type_scat_dispersion_imag
_atom_type_scat_source
C C 0.0033 0.0016 'International Tables Vol C Tables 4.2.6.8 and 6.1.1.4'
H H 0.0000 0.0000 'International Tables Vol C Tables 4.2.6.8 and 6.1.1.4'
N N 0.0061 0.0033 'International Tables Vol C Tables 4.2.6.8 and 6.1.1.4'
O O 0.0106 0.0060 'International Tables Vol C Tables 4.2.6.8 and 6.1.1.4'
Sr Sr -1.5307 3.2498 'International Tables Vol C Tables 4.2.6.8 and 6.1.1.4'

loop_
_geom_angle_atom_site_label_1
_geom_angle_atom_site_label_2
_geom_angle_atom_site_label_3
_geom_angle
_geom_angle_site_symmetry_1
_geom_angle_site_symmetry_3
_geom_angle_publ_flag
O1 Sr1 O2 174.33(10) . . ?
O1 Sr1 O3 85.53(10) . . ?
O2 Sr1 O3 89.37(10) . . ?
O1 Sr1 N1 95.27(11) . . ?
O2 Sr1 N1 86.62(11) . . ?
O3 Sr1 N1 83.80(10) . . ?
O1 Sr1 N2 87.88(11) . . ?
O2 Sr1 N2 97.47(10) . . ?
O3 Sr1 N2 134.40(10) . . ?
N1 Sr1 N2 51.97(10) . . ?
O1 Sr1 N3 84.67(11) . . ?
O2 Sr1 N3 92.12(11) . . ?
O3 Sr1 N3 81.30(10) . . ?
N1 Sr1 N3 165.06(10) . . ?
N2 Sr1 N3 142.79(11) . . ?
O1 Sr1 N4 95.76(10) . . ?
O2 Sr1 N4 85.85(10) . . ?
O3 Sr1 N4 132.37(10) . . ?
N1 Sr1 N4 142.85(11) . . ?
N2 Sr1 N4 93.17(10) . . ?
N3 Sr1 N4 51.65(11) . . ?
O1 Sr1 C17 90.70(11) . . ?
O2 Sr1 C17 93.30(11) . . ?
O3 Sr1 C17 108.99(10) . . ?
N1 Sr1 C17 26.01(10) . . ?
N2 Sr1 C17 26.00(10) . . ?
N3 Sr1 C17 168.41(11) . . ?
N4 Sr1 C17 118.59(11) . . ?
O1 Sr1 C34 91.17(11) . . ?
O2 Sr1 C34 87.93(11) . . ?
O3 Sr1 C34 106.75(10) . . ?
N1 Sr1 C34 168.07(11) . . ?
N2 Sr1 C34 118.47(11) . . ?
N3 Sr1 C34 25.86(10) . . ?
N4 Sr1 C34 25.83(10) . . ?
C17 Sr1 C34 144.25(11) . . ?
C35 O1 C38 108.0(3) . . ?
C35 O1 Sr1 137.0(3) . . ?
C38 O1 Sr1 114.2(2) . . ?
C39 O2 C42 106.5(4) . . ?
C39 O2 Sr1 130.3(3) . . ?
C42 O2 Sr1 119.7(3) . . ?
C43 O3 C46 107.8(3) . . ?
C43 O3 Sr1 127.3(3) . . ?
C46 O3 Sr1 124.8(3) . . ?
C47 O4 C50 100.8(10) . . ?
C54 O5 C51 110.7(12) . . ?
C55 O6 C58 106.9(7) . . ?
C17 N1 C1 116.8(3) . . ?
C17 N1 Sr1 93.2(2) . . ?
C1 N1 Sr1 150.0(3) . . ?
C17 N2 C9 116.1(3) . . ?
C17 N2 Sr1 92.7(2) . . ?
C9 N2 Sr1 149.2(3) . . ?
C34 N3 C18 118.3(3) . . ?
C34 N3 Sr1 92.9(2) . . ?
C18 N3 Sr1 148.8(3) . . ?
C34 N4 C26 118.1(3) . . ?
C34 N4 Sr1 92.7(3) . . ?
C26 N4 Sr1 145.9(3) . . ?
C6 C1 C2 119.7(4) . . ?
C6 C1 N1 122.0(4) . . ?
C2 C1 N1 118.3(4) . . ?
C3 C2 C1 119.3(5) . . ?
C3 C2 C7 121.1(5) . . ?
C1 C2 C7 119.7(4) . . ?
C4 C3 C2 121.5(5) . . ?
C5 C4 C3 119.3(5) . . ?
C4 C5 C6 121.4(5) . . ?
C1 C6 C5 118.8(5) . . ?
C1 C6 C8 121.2(4) . . ?
C5 C6 C8 120.0(5) . . ?
C14 C9 C10 119.8(4) . . ?
C14 C9 N2 121.6(4) . . ?
C10 C9 N2 118.6(4) . . ?
C11 C10 C9 119.2(5) . . ?
C11 C10 C15 121.3(5) . . ?
C9 C10 C15 119.5(4) . . ?
C12 C11 C10 121.3(5) . . ?
C13 C12 C11 120.1(5) . . ?
C12 C13 C14 121.2(5) . . ?
C9 C14 C13 118.4(5) . . ?
C9 C14 C16 121.8(4) . . ?
C13 C14 C16 119.8(5) . . ?
N2 C17 N1 121.9(4) . . ?
N2 C17 Sr1 61.3(2) . . ?
N1 C17 Sr1 60.8(2) . . ?
C23 C18 N3 121.6(4) . . ?
C23 C18 C19 119.6(4) . . ?
N3 C18 C19 118.6(4) . . ?
C20 C19 C18 118.8(5) . . ?
C20 C19 C24 121.5(4) . . ?
C18 C19 C24 119.7(4) . . ?
C21 C20 C19 121.8(4) . . ?
C20 C21 C22 119.4(5) . . ?
C21 C22 C23 121.0(5) . . ?
C18 C23 C22 119.3(4) . . ?
C18 C23 C25 120.7(4) . . ?
C22 C23 C25 119.9(4) . . ?
C31 C26 C27 119.5(4) . . ?
C31 C26 N4 121.4(4) . . ?
C27 C26 N4 118.9(4) . . ?
C28 C27 C26 119.4(4) . . ?
C28 C27 C32 121.1(4) . . ?
C26 C27 C32 119.4(4) . . ?
C29 C28 C27 121.5(4) . . ?
C28 C29 C30 119.2(5) . . ?
C29 C30 C31 121.6(5) . . ?
C30 C31 C26 118.7(4) . . ?
C30 C31 C33 118.3(4) . . ?
C26 C31 C33 123.0(4) . . ?
N4 C34 N3 122.7(4) . . ?
N4 C34 Sr1 61.5(2) . . ?
N3 C34 Sr1 61.3(2) . . ?
O1 C35 C36 106.2(4) . . ?
C35 C36 C37 105.2(5) . . ?
C36 C37 C38 105.6(4) . . ?
O1 C38 C37 106.1(4) . . ?
O2 C39 C40 107.8(5) . . ?
C41 C40 C39 106.1(5) . . ?
C40 C41 C42 108.7(6) . . ?
O2 C42 C41 104.8(5) . . ?
C44A C43 O3 105.6(6) . . ?
C44A C43 C44B 38.5(6) . . ?
O3 C43 C44B 107.4(6) . . ?
C43 C44A C45 105.7(7) . . ?
C43 C44B C45 101.3(9) . . ?
C46 C45 C44A 104.0(5) . . ?
C46 C45 C44B 100.4(7) . . ?
C44A C45 C44B 36.3(6) . . ?
O3 C46 C45 106.1(4) . . ?
C48 C47 O4 115.8(10) . . ?
C47 C48 C49 105.3(10) . . ?
C48 C49 C50 104.9(7) . . ?
C49 C50 O4 100.0(7) . . ?
O5 C51 C52 108.6(9) . . ?
C53 C52 C51 100.9(7) . . ?
C54 C53 C52 103.9(8) . . ?
O5 C54 C53 111.5(12) . . ?
C56 C55 O6 109.7(7) . . ?
C55 C56 C57 112.7(8) . . ?
C56 C57 C58 107.0(8) . . ?
O6 C58 C57 102.0(7) . . ?

loop_
_geom_bond_atom_site_label_1
_geom_bond_atom_site_label_2
_geom_bond_distance
_geom_bond_site_symmetry_2
_geom_bond_publ_flag
Sr1 O1 2.571(3) . ?
Sr1 O2 2.586(3) . ?
Sr1 O3 2.630(3) . ?
Sr1 N1 2.631(3) . ?
Sr1 N2 2.642(3) . ?
Sr1 N3 2.652(3) . ?
Sr1 N4 2.657(3) . ?
Sr1 C17 3.009(4) . ?
Sr1 C34 3.020(4) . ?
O1 C35 1.431(6) . ?
O1 C38 1.444(5) . ?
O2 C39 1.422(6) . ?
O2 C42 1.433(6) . ?
O3 C43 1.433(6) . ?
O3 C46 1.446(5) . ?
O4 C47 1.282(14) . ?
O4 C50 1.531(11) . ?
O5 C54 1.282(14) . ?
O5 C51 1.341(11) . ?
O6 C55 1.386(10) . ?
O6 C58 1.491(11) . ?
N1 C17 1.322(5) . ?
N1 C1 1.422(5) . ?
N2 C17 1.321(5) . ?
N2 C9 1.418(5) . ?
N3 C34 1.319(5) . ?
N3 C18 1.405(5) . ?
N4 C34 1.317(5) . ?
N4 C26 1.415(5) . ?
C1 C6 1.396(6) . ?
C1 C2 1.405(6) . ?
C2 C3 1.381(6) . ?
C2 C7 1.514(7) . ?
C3 C4 1.377(7) . ?
C4 C5 1.368(7) . ?
C5 C6 1.401(6) . ?
C6 C8 1.501(7) . ?
C9 C14 1.402(6) . ?
C9 C10 1.409(6) . ?
C10 C11 1.393(6) . ?
C10 C15 1.504(6) . ?
C11 C12 1.367(8) . ?
C12 C13 1.365(8) . ?
C13 C14 1.415(7) . ?
C14 C16 1.509(7) . ?
C18 C23 1.400(6) . ?
C18 C19 1.419(6) . ?
C19 C20 1.389(7) . ?
C19 C24 1.501(7) . ?
C20 C21 1.376(7) . ?
C21 C22 1.383(6) . ?
C22 C23 1.400(6) . ?
C23 C25 1.505(6) . ?
C26 C31 1.408(6) . ?
C26 C27 1.412(6) . ?
C27 C28 1.388(6) . ?
C27 C32 1.494(6) . ?
C28 C29 1.376(7) . ?
C29 C30 1.381(7) . ?
C30 C31 1.400(7) . ?
C31 C33 1.512(6) . ?
C35 C36 1.450(7) . ?
C36 C37 1.456(8) . ?
C37 C38 1.494(7) . ?
C39 C40 1.449(8) . ?
C40 C41 1.403(9) . ?
C41 C42 1.491(8) . ?
C43 C44A 1.408(10) . ?
C43 C44B 1.489(14) . ?
C44A C45 1.532(11) . ?
C44B C45 1.542(16) . ?
C45 C46 1.489(7) . ?
C47 C48 1.206(12) . ?
C48 C49 1.378(10) . ?
C49 C50 1.472(11) . ?
C51 C52 1.568(11) . ?
C52 C53 1.482(11) . ?
C53 C54 1.478(13) . ?
C55 C56 1.341(9) . ?
C56 C57 1.344(10) . ?
C57 C58 1.508(11) . ?
